data_7050288
loop_
_publ_author_name
'Alan Brisdon'
'Nicholas A. Barnes'
'F.R.William, Brown'
'Wendy Cross'
'Ian R. Crossley'
'Cheryl Fish'
'James V. Morey'
'Robin G. Pritchard'
'Lakhdar Sekhri'

_publ_section_title
;
The synthesis and chemistry of
fluorovinyl-containing phosphines, and the single crystal X-ray
structure of SPPri2(CF=CF2).
;
_journal_name_full 'New J.Chem.(Nouv.J.Chim.)'
_journal_year 2004
_chemical_formula_moiety 'C8 H14 F3 P S'
_chemical_formula_sum 'C8 H14 F3 P S'
_chemical_formula_weight 230.22
_space_group_IT_number 2
_space_group_name_Hall '-P 1'
_space_group_name_H-M_alt 'P -1'
_symmetry_cell_setting triclinic
_symmetry_space_group_name_Hall '-P 1'
_symmetry_space_group_name_H-M 'P -1'
_atom_sites_solution_hydrogens geom
_atom_sites_solution_primary direct
_atom_sites_solution_secondary difmap
_cell_angle_alpha 82.31(2)
_cell_angle_beta 74.07(2)
_cell_angle_gamma 86.98(2)
_cell_formula_units_Z 2
_cell_length_a 6.6533(10)
_cell_length_b 8.881(2)
_cell_length_c 9.771(2)
_cell_measurement_reflns_used ?
_cell_measurement_temperature 203(2)
_cell_measurement_theta_max ?
_cell_measurement_theta_min ?
_cell_volume 550.09(19)
_diffrn_ambient_temperature 203(2)
_diffrn_detector_area_resol_mean ?
_diffrn_measurement_device_type ?
_diffrn_measurement_method ?
_diffrn_radiation_monochromator graphite
_diffrn_radiation_source 'fine-focus sealed tube'
_diffrn_radiation_type MoK\a
_diffrn_radiation_wavelength 0.71073
_diffrn_reflns_av_R_equivalents 0.0109
_diffrn_reflns_av_sigmaI/netI 0.0261
_diffrn_reflns_limit_h_max 7
_diffrn_reflns_limit_h_min 0
_diffrn_reflns_limit_k_max 10
_diffrn_reflns_limit_k_min -10
_diffrn_reflns_limit_l_max 11
_diffrn_reflns_limit_l_min -11
_diffrn_reflns_number 2115
_diffrn_reflns_theta_max 24.97
_diffrn_reflns_theta_min 2.18
_diffrn_standards_decay_% ?
_diffrn_standards_interval_count ?
_diffrn_standards_interval_time ?
_diffrn_standards_number ?
_exptl_absorpt_coefficient_mu 0.435
_exptl_absorpt_correction_T_max 0.953
_exptl_absorpt_correction_T_min 0.900
_exptl_absorpt_correction_type psi-scan
_exptl_crystal_colour 'pale yellow'
_exptl_crystal_density_diffrn 1.390
_exptl_crystal_density_meas ?
_exptl_crystal_density_method 'not measured'
_exptl_crystal_description plate
_exptl_crystal_F_000 240
_exptl_crystal_size_max 0.25
_exptl_crystal_size_mid 0.25
_exptl_crystal_size_min 0.10
_refine_ls_extinction_coef ?
_refine_ls_extinction_method none
_refine_ls_goodness_of_fit_ref 1.008
_refine_ls_hydrogen_treatment mixed
_refine_ls_matrix_type full
_refine_ls_number_parameters 174
_refine_ls_number_reflns 1931
_refine_ls_number_restraints 0
_refine_ls_restrained_S_all 1.008
_refine_ls_R_factor_all 0.0472
_refine_ls_R_factor_gt 0.0323
_refine_ls_shift/su_max 0.001
_refine_ls_shift/su_mean 0.000
_refine_ls_structure_factor_coef Fsqd
_refine_ls_weighting_details 'w=1/[\s^2^(Fo^2^)+(0.0430P)^2^+0.1523P] where P=(Fo^2^+2Fc^2^)/3'
_refine_ls_weighting_scheme calc
_refine_ls_wR_factor_gt 0.0744
_refine_ls_wR_factor_ref 0.0815
_reflns_number_gt 1559
_reflns_number_total 1931
_reflns_threshold_expression >2sigma(I)
_cod_depositor_comments
;
The following automatic conversions were performed:

'_refine_ls_weighting_scheme' value 'calc
w=1/[\s^2^(Fo^2^)+(0.0430P)^2^+0.1523P] where P=(Fo^2^+2Fc^2^)/3' was
changed to 'calc'. New tag '_refine_ls_weighting_details' was
created. The value of the new tag was set to
'w=1/[\s^2^(Fo^2^)+(0.0430P)^2^+0.1523P] where P=(Fo^2^+2Fc^2^)/3'.

Automatic conversion script
Id: cif_fix_values 3143 2015-03-26 13:38:13Z robertas 
;
_cod_database_code 7050288

loop_
_symmetry_equiv_pos_as_xyz
'x, y, z'
'-x, -y, -z'

loop_
_atom_site_label
_atom_site_type_symbol
_atom_site_fract_x
_atom_site_fract_y
_atom_site_fract_z
_atom_site_U_iso_or_equiv
_atom_site_adp_type
_atom_site_occupancy
_atom_site_calc_flag
_atom_site_refinement_flags
_atom_site_disorder_assembly
_atom_site_disorder_group
S1 S 0.63647(9) 0.24720(7) 0.13957(7) 0.04547(19) Uani 1 d . . .
P1 P 0.34306(8) 0.27991(6) 0.23120(6) 0.02961(16) Uani 1 d . . .
C1 C 0.2705(4) 0.2191(2) 0.4223(2) 0.0373(5) Uani 1 d . . .
C2 C 0.3878(5) 0.1870(3) 0.5091(3) 0.0482(6) Uani 1 d . . .
C3 C 0.1685(4) 0.1712(3) 0.1709(2) 0.0366(5) Uani 1 d . . .
C4 C 0.2124(5) 0.0018(3) 0.2002(3) 0.0534(7) Uani 1 d . . .
C5 C 0.1875(5) 0.2210(4) 0.0135(3) 0.0505(7) Uani 1 d . . .
C6 C 0.2615(4) 0.4790(2) 0.2167(3) 0.0387(5) Uani 1 d . . .
C7 C 0.3810(5) 0.5687(3) 0.2897(4) 0.0563(7) Uani 1 d . . .
C8 C 0.0270(4) 0.5065(3) 0.2684(3) 0.0524(7) Uani 1 d . . .
F1 F 0.0625(2) 0.2070(2) 0.48442(14) 0.0636(5) Uani 1 d . . .
F2 F 0.3158(3) 0.14398(19) 0.64685(16) 0.0719(5) Uani 1 d . . .
F3 F 0.5910(3) 0.1903(2) 0.47385(18) 0.0752(5) Uani 1 d . . .
H3 H 0.041(4) 0.191(2) 0.222(2) 0.035(6) Uiso 1 d . . .
H4A H 0.199(5) -0.033(3) 0.303(3) 0.065(8) Uiso 1 d . . .
H4B H 0.351(5) -0.018(3) 0.147(3) 0.066(9) Uiso 1 d . . .
H4C H 0.117(5) -0.051(3) 0.169(3) 0.075(9) Uiso 1 d . . .
H5A H 0.322(5) 0.204(3) -0.043(3) 0.061(8) Uiso 1 d . . .
H5B H 0.159(4) 0.331(3) -0.005(3) 0.052(7) Uiso 1 d . . .
H5C H 0.097(5) 0.166(4) -0.015(3) 0.082(10) Uiso 1 d . . .
H6 H 0.308(4) 0.509(2) 0.118(3) 0.036(6) Uiso 1 d . . .
H7A H 0.352(5) 0.670(4) 0.264(3) 0.069(9) Uiso 1 d . . .
H7B H 0.341(4) 0.538(3) 0.392(3) 0.065(9) Uiso 1 d . . .
H7C H 0.524(5) 0.554(3) 0.257(3) 0.065(9) Uiso 1 d . . .
H8A H 0.000(5) 0.610(4) 0.254(3) 0.071(9) Uiso 1 d . . .
H8B H -0.018(4) 0.466(3) 0.363(3) 0.058(8) Uiso 1 d . . .
H8C H -0.049(5) 0.452(3) 0.214(3) 0.070(9) Uiso 1 d . . .
